data_7025676
loop_
_publ_author_name
'Schwarz, Thomas'
'Hess, David'
'Kl\"ufers, Peter'

_publ_section_title
;
 Metal chelation by the common 2-amino-2-deoxy-, 2-N-acetylamino-2-deoxy-,
 and 2-deoxy-hexoses.
;
_journal_issue 23
_journal_name_full 'Dalton transactions (Cambridge, England : 2003)'
_journal_page_first 5544
_journal_page_last 5555
_journal_paper_doi 10.1039/c002711a
_journal_volume 39
_journal_year 2010
_chemical_absolute_configuration ad
_chemical_compound_source
;
28 mg (0.13 mmol) N-Acetyl-galactosamin werden in
1.0 mL (0.33 mmol) 0.3 M Pd-en aufgel\"ost und etwa 20 Stunden
im Eisbad geruehrt. Nach S\"attigung der L\"osung mit Aceton
entstehen nach ca. 2
Tagen schwach gelbe Kristalle.
;
_chemical_formula_moiety 'C12 H27 N5 O6 Pd2, 6(H2 O), 3.57(O)'
_chemical_formula_sum 'C12 H39 N5 O15.57 Pd2'
_chemical_formula_weight 715.42
_chemical_name_common
;
[Pd2(en)2(/a-D-GlcpNAc1,2,3,4H-4)]*9.6H2O
;
_space_group_IT_number 19
_symmetry_cell_setting orthorhombic
_symmetry_Int_Tables_number 19
_symmetry_space_group_name_Hall 'P 2ac 2ab'
_symmetry_space_group_name_H-M 'P 21 21 21'
_atom_sites_solution_hydrogens geom
_atom_sites_solution_primary direct
_atom_sites_solution_secondary difmap
_audit_block_code Pd_en_GlcNAc1,2,3,4H-4_no035_schwarz
_audit_creation_date
;
'Tue Mar 03 09:07:23 2009'
;
_audit_creation_method 'form98_non/compatible with shelxl97-2'
_cell_angle_alpha 90.00
_cell_angle_beta 90.00
_cell_angle_gamma 90.00
_cell_formula_units_Z 4
_cell_length_a 16.4419(14)
_cell_length_b 7.6517(7)
_cell_length_c 21.4470(11)
_cell_measurement_reflns_used 7119
_cell_measurement_temperature 200(2)
_cell_measurement_theta_max 26.2492
_cell_measurement_theta_min 3.7527
_cell_volume 2698.2(4)
_computing_cell_refinement
;
CrysAlisPro, Oxford Diffraction Ltd.,
Version 1.171.33.31 (release 08-01-2009 CrysAlis171 .NET)
(compiled Jan 8 2009,16:24:04)
;
_computing_data_collection
;
CrysAlisPro, Oxford Diffraction Ltd.,
Version 1.171.33.31 (release 08-01-2009 CrysAlis171 .NET)
(compiled Jan 8 2009,16:24:04)
;
_computing_data_reduction
;
CrysAlisPro, Oxford Diffraction Ltd.,
Version 1.171.33.31 (release 08-01-2009 CrysAlis171 .NET)
(compiled Jan 8 2009,16:24:04)
;
_computing_structure_refinement 'SHELXL-97 (G. M. Sheldrick. University of G\"ottingen, 97-2 version)'
_computing_structure_solution
;
A. Altomare, M. C. Burla, M. Camalli, G. L. Cascarano, C. Giacovazzo, A.
Guagliardi, A. G. G. Moliterni, G. Polidori, R. Spagna: SIR97: a new tool for
crystal structure determination and refinement; J. Appl. Crystallogr. 1999,
32, 115-119.
;
_diffrn_ambient_temperature 200(2)
_diffrn_detector_area_resol_mean 15.9809
_diffrn_measured_fraction_theta_full 0.995
_diffrn_measured_fraction_theta_max 0.995
_diffrn_measurement_device 'CCD camera on \k-goniostat'
_diffrn_measurement_device_type 'Oxford XCalibur'
_diffrn_radiation_collimation '0.5 mm collimator'
_diffrn_radiation_monochromator graphite
_diffrn_radiation_source 'fine-focus sealed tube'
_diffrn_radiation_type MoK\a
_diffrn_radiation_wavelength 0.71073
_diffrn_reflns_av_R_equivalents 0.0296
_diffrn_reflns_av_sigmaI/netI 0.0437
_diffrn_reflns_limit_h_max 15
_diffrn_reflns_limit_h_min -20
_diffrn_reflns_limit_k_max 7
_diffrn_reflns_limit_k_min -9
_diffrn_reflns_limit_l_max 23
_diffrn_reflns_limit_l_min -26
_diffrn_reflns_number 11351
_diffrn_reflns_theta_full 26.28
_diffrn_reflns_theta_max 26.28
_diffrn_reflns_theta_min 3.75
_exptl_absorpt_coefficient_mu 1.406
_exptl_absorpt_correction_T_max 0.799
_exptl_absorpt_correction_T_min 0.672
_exptl_absorpt_correction_type multi-scan
_exptl_absorpt_process_details
;
CrysAlis RED, Oxford Diffraction Ltd.,
Version 1.171.33.31 (release 08-01-2009 CrysAlis171 .NET)
(compiled Jan 8 2009,16:24:04)
Empirical absorption correction using spherical harmonics,
implemented in SCALE3 ABSPACK scaling algorithm.
;
_exptl_crystal_colour yellow
_exptl_crystal_density_diffrn 1.7612(3)
_exptl_crystal_density_method 'not measured'
_exptl_crystal_description block
_exptl_crystal_F_000 1450
_exptl_crystal_size_max 0.29
_exptl_crystal_size_mid 0.26
_exptl_crystal_size_min 0.16
_refine_diff_density_max 0.554
_refine_diff_density_min -0.513
_refine_diff_density_rms 0.088
_refine_ls_abs_structure_details 'Flack H D (1983), Acta Cryst. A39, 876-881'
_refine_ls_abs_structure_Flack -0.02(3)
_refine_ls_extinction_method none
_refine_ls_goodness_of_fit_ref 1.049
_refine_ls_hydrogen_treatment mixed
_refine_ls_matrix_type full
_refine_ls_number_parameters 348
_refine_ls_number_reflns 5215
_refine_ls_number_restraints 18
_refine_ls_restrained_S_all 1.047
_refine_ls_R_factor_all 0.0364
_refine_ls_R_factor_gt 0.0315
_refine_ls_shift/su_max 0.002
_refine_ls_shift/su_mean 0.000
_refine_ls_structure_factor_coef Fsqd
_refine_ls_weighting_scheme calc
_refine_ls_wR_factor_gt 0.0698
_refine_ls_wR_factor_ref 0.0711
_reflns_number_gt 4748
_reflns_number_total 5215
_reflns_threshold_expression >2sigma(I)
_cod_data_source_file c002711a.txt
_cod_data_source_block 9
_cod_database_code 7025676

loop_
_symmetry_equiv_pos_as_xyz
'x, y, z'
'-x+1/2, -y, z+1/2'
'x+1/2, -y+1/2, -z'
'-x, y+1/2, -z+1/2'

loop_
_atom_site_label
_atom_site_type_symbol
_atom_site_fract_x
_atom_site_fract_y
_atom_site_fract_z
_atom_site_U_iso_or_equiv
_atom_site_adp_type
_atom_site_occupancy
_atom_site_symmetry_multiplicity
_atom_site_calc_flag
_atom_site_refinement_flags
Pd1 Pd 0.49776(2) 0.25978(4) 0.380183(14) 0.01710(8) Uani 1 1 d .
Pd2 Pd 0.19722(2) 0.30553(4) 0.511401(17) 0.02178(9) Uani 1 1 d .
O1 O 0.19887(19) 0.0485(4) 0.49371(14) 0.0218(7) Uani 1 1 d .
O3 O 0.44504(16) 0.2614(4) 0.46453(12) 0.0183(6) Uani 1 1 d .
O4 O 0.42267(19) 0.0574(4) 0.36125(13) 0.0184(7) Uani 1 1 d .
O5 O 0.29461(19) -0.1712(4) 0.47542(12) 0.0206(7) Uani 1 1 d .
O6 O 0.2679(2) -0.3989(5) 0.37369(18) 0.0357(9) Uani 1 1 d .
H86 H 0.2397 -0.3662 0.3432 0.054 Uiso 1 1 calc R
N1 N 0.0898(2) 0.3536(5) 0.46449(19) 0.0269(10) Uani 1 1 d .
H711 H 0.0910 0.3006 0.4260 0.032 Uiso 1 1 calc R
H712 H 0.0467 0.3089 0.4866 0.032 Uiso 1 1 calc R
N2 N 0.3027(2) 0.2546(5) 0.55429(15) 0.0207(8) Uani 1 1 d .
N3 N 0.1941(3) 0.5634(5) 0.52733(19) 0.0301(10) Uani 1 1 d .
H731 H 0.2096 0.5859 0.5677 0.036 Uiso 1 1 calc R
H732 H 0.2298 0.6194 0.5010 0.036 Uiso 1 1 calc R
N4 N 0.5729(2) 0.4684(5) 0.39663(17) 0.0198(9) Uani 1 1 d .
H741 H 0.5446 0.5712 0.3919 0.024 Uiso 1 1 calc R
H742 H 0.5926 0.4636 0.4367 0.024 Uiso 1 1 calc R
N5 N 0.5567(2) 0.2538(5) 0.29589(15) 0.0200(8) Uani 1 1 d .
H751 H 0.5898 0.1570 0.2939 0.024 Uiso 1 1 calc R
H752 H 0.5193 0.2465 0.2641 0.024 Uiso 1 1 calc R
C1 C 0.2712(3) -0.0290(6) 0.5151(2) 0.0182(9) Uani 1 1 d .
H1 H 0.2596 -0.0791 0.5572 0.022 Uiso 1 1 calc R
C2 C 0.3396(3) 0.1058(6) 0.52311(19) 0.0160(9) Uani 1 1 d .
H2 H 0.3841 0.0560 0.5495 0.019 Uiso 1 1 calc R
C3 C 0.3726(3) 0.1562(6) 0.4594(2) 0.0177(10) Uani 1 1 d .
H3 H 0.3301 0.2258 0.4371 0.021 Uiso 1 1 calc R
C4 C 0.3931(3) -0.0023(6) 0.4203(2) 0.0186(10) Uani 1 1 d .
H4 H 0.4373 -0.0692 0.4415 0.022 Uiso 1 1 calc R
C5 C 0.3194(3) -0.1207(6) 0.4135(2) 0.0195(10) Uani 1 1 d .
H5 H 0.2743 -0.0565 0.3922 0.023 Uiso 1 1 calc R
C6 C 0.3374(3) -0.2901(6) 0.3791(2) 0.0244(10) Uani 1 1 d .
H61 H 0.3581 -0.2624 0.3369 0.029 Uiso 1 1 calc R
H62 H 0.3806 -0.3544 0.4016 0.029 Uiso 1 1 calc R
O7 O 0.2985(2) 0.4613(6) 0.6298(2) 0.0607(14) Uani 1 1 d .
C7 C 0.3331(3) 0.3303(8) 0.6044(2) 0.0352(14) Uani 1 1 d .
C8 C 0.4106(3) 0.2661(9) 0.6346(2) 0.0434(15) Uani 1 1 d .
H81 H 0.4219 0.3355 0.6720 0.065 Uiso 1 1 calc R
H82 H 0.4558 0.2783 0.6051 0.065 Uiso 1 1 calc R
H83 H 0.4045 0.1429 0.6461 0.065 Uiso 1 1 calc R
C9 C 0.0803(3) 0.5444(7) 0.4571(3) 0.0357(13) Uani 1 1 d .
H91 H 0.0224 0.5741 0.4500 0.043 Uiso 1 1 calc R
H92 H 0.1124 0.5860 0.4209 0.043 Uiso 1 1 calc R
C10 C 0.1107(3) 0.6298(7) 0.5168(3) 0.0342(13) Uani 1 1 d .
H101 H 0.1112 0.7585 0.5123 0.041 Uiso 1 1 calc R
H102 H 0.0750 0.5986 0.5522 0.041 Uiso 1 1 calc R
C11 C 0.6414(3) 0.4612(7) 0.3513(2) 0.0252(11) Uani 1 1 d .
H111 H 0.6814 0.3718 0.3643 0.030 Uiso 1 1 calc R
H112 H 0.6692 0.5758 0.3494 0.030 Uiso 1 1 calc R
C12 C 0.6065(3) 0.4154(7) 0.2885(2) 0.0247(11) Uani 1 1 d .
H121 H 0.5721 0.5123 0.2729 0.030 Uiso 1 1 calc R
H122 H 0.6509 0.3951 0.2581 0.030 Uiso 1 1 calc R
O91 O 0.47670(19) 0.2955(5) 0.17239(15) 0.0269(7) Uani 1 1 d D
H911 H 0.440(2) 0.356(5) 0.188(2) 0.040 Uiso 1 1 d D
H912 H 0.514(2) 0.366(5) 0.164(3) 0.040 Uiso 1 1 d D
O92 O 0.3001(2) 0.2782(5) 0.30982(16) 0.0381(8) Uani 1 1 d D
H921 H 0.314(3) 0.370(4) 0.328(3) 0.057 Uiso 1 1 d D
H922 H 0.339(2) 0.211(5) 0.316(3) 0.057 Uiso 1 1 d D
O93 O 0.0415(3) 0.4157(5) 0.0127(2) 0.0430(10) Uani 1 1 d D
H931 H 0.050(4) 0.512(4) -0.004(2) 0.065 Uiso 1 1 d D
H932 H 0.010(3) 0.436(7) 0.042(2) 0.065 Uiso 1 1 d D
O94 O 0.0869(3) 0.9786(7) 0.4069(2) 0.0535(12) Uani 1 1 d D
H941 H 0.127(3) 0.981(10) 0.430(2) 0.080 Uiso 1 1 d D
H942 H 0.101(4) 1.029(10) 0.3744(18) 0.080 Uiso 1 1 d D
O95 O 0.3303(2) 0.4562(6) 0.2001(2) 0.0404(10) Uani 1 1 d D
H951 H 0.313(3) 0.390(7) 0.228(2) 0.061 Uiso 1 1 d D
H952 H 0.2880(19) 0.494(8) 0.184(3) 0.061 Uiso 1 1 d D
O96 O 0.1183(4) 0.2290(9) 0.1365(5) 0.114(2) Uani 1 1 d D
H961 H 0.135(7) 0.324(8) 0.123(6) 0.172 Uiso 1 1 d D
H962 H 0.090(6) 0.258(15) 0.167(4) 0.172 Uiso 1 1 d D
O97 O 0.8607(5) 0.2806(12) 0.1915(4) 0.066(4) Uiso 0.611(16) 1 d P
O98 O 0.2008(6) 0.0568(13) 0.2415(4) 0.100(4) Uiso 0.717(18) 1 d P
O99 O 1.0130(8) 0.1503(16) 0.2208(5) 0.090(6) Uiso 0.490(17) 1 d P
O910 O 0.8904(8) 0.8137(18) 0.1828(6) 0.161(7) Uiso 0.71(2) 1 d P
O911 O 0.9575(8) 0.3412(18) 0.2029(6) 0.091(6) Uiso 0.469(17) 1 d P
O912 O 0.8276(9) 0.148(2) 0.2265(7) 0.140(9) Uiso 0.57(2) 1 d P

loop_
_atom_site_aniso_label
_atom_site_aniso_U_11
_atom_site_aniso_U_22
_atom_site_aniso_U_33
_atom_site_aniso_U_23
_atom_site_aniso_U_13
_atom_site_aniso_U_12
Pd1 0.01825(15) 0.01676(16) 0.01628(14) -0.00005(13) 0.00138(13) -0.00128(16)
Pd2 0.01936(17) 0.01639(17) 0.02960(18) -0.00019(16) 0.00692(16) -0.00062(15)
O1 0.0151(15) 0.0190(15) 0.0314(18) -0.0069(14) 0.0009(16) -0.0041(14)
O3 0.0186(15) 0.0184(16) 0.0178(14) -0.0044(14) 0.0020(11) -0.0054(14)
O4 0.0224(17) 0.0190(16) 0.0138(15) -0.0018(13) 0.0026(13) -0.0053(14)
O5 0.0285(17) 0.0162(15) 0.0171(16) 0.0005(13) 0.0080(13) 0.0002(15)
O6 0.036(2) 0.030(2) 0.041(2) -0.0078(18) 0.0014(17) -0.0106(17)
N1 0.022(2) 0.026(2) 0.033(2) 0.0021(19) 0.0084(18) 0.0025(19)
N2 0.0206(18) 0.0187(18) 0.0229(17) -0.0023(16) 0.0049(16) -0.005(2)
N3 0.029(2) 0.022(2) 0.039(3) 0.0026(19) 0.011(2) -0.006(2)
N4 0.025(2) 0.019(2) 0.016(2) -0.0005(16) -0.0004(16) -0.0005(18)
N5 0.0210(19) 0.0197(19) 0.0191(18) 0.0008(17) -0.0008(14) -0.0019(18)
C1 0.020(2) 0.018(2) 0.016(2) 0.000(2) 0.0050(19) -0.0029(18)
C2 0.019(2) 0.018(2) 0.011(2) -0.0001(18) 0.0005(17) -0.0005(19)
C3 0.017(2) 0.018(2) 0.019(2) -0.0014(19) -0.0025(18) 0.0001(19)
C4 0.018(2) 0.020(2) 0.018(2) 0.003(2) -0.0004(19) 0.001(2)
C5 0.023(3) 0.022(2) 0.013(2) 0.0007(19) 0.0019(18) -0.003(2)
C6 0.027(2) 0.021(2) 0.025(2) 0.000(2) 0.0049(19) -0.004(2)
O7 0.032(2) 0.079(3) 0.071(3) -0.062(3) 0.015(2) -0.009(3)
C7 0.027(3) 0.050(4) 0.028(3) -0.014(3) 0.015(2) -0.010(3)
C8 0.040(3) 0.064(4) 0.026(3) -0.012(3) -0.002(2) -0.003(3)
C9 0.032(3) 0.026(3) 0.049(3) 0.006(3) 0.013(3) 0.006(3)
C10 0.033(3) 0.025(2) 0.044(3) 0.010(3) 0.016(3) 0.008(2)
C11 0.024(3) 0.026(3) 0.026(3) 0.004(2) 0.005(2) -0.007(2)
C12 0.030(3) 0.027(3) 0.017(2) -0.001(2) 0.002(2) -0.005(2)
O91 0.0249(18) 0.0264(18) 0.0294(18) 0.0045(17) 0.0028(14) -0.0016(15)
O92 0.046(2) 0.035(2) 0.0335(19) 0.0062(18) -0.0076(18) 0.001(2)
O93 0.046(3) 0.032(2) 0.051(3) 0.010(2) -0.003(2) -0.0080(19)
O94 0.058(3) 0.067(3) 0.036(2) -0.007(2) -0.015(2) 0.008(3)
O95 0.027(2) 0.046(3) 0.048(3) 0.017(2) -0.0028(17) -0.0019(19)
O96 0.077(5) 0.079(4) 0.187(8) -0.052(5) -0.008(4) -0.009(4)

loop_
_atom_type_symbol
_atom_type_description
_atom_type_scat_dispersion_real
_atom_type_scat_dispersion_imag
_atom_type_scat_source
C C 0.0033 0.0016 'International Tables Vol C Tables 4.2.6.8 and 6.1.1.4'
H H 0.0000 0.0000 'International Tables Vol C Tables 4.2.6.8 and 6.1.1.4'
N N 0.0061 0.0033 'International Tables Vol C Tables 4.2.6.8 and 6.1.1.4'
O O 0.0106 0.0060 'International Tables Vol C Tables 4.2.6.8 and 6.1.1.4'
Pd Pd -0.9988 1.0072 'International Tables Vol C Tables 4.2.6.8 and 6.1.1.4'

loop_
_geom_angle_atom_site_label_1
_geom_angle_atom_site_label_2
_geom_angle_atom_site_label_3
_geom_angle
O3 Pd1 O4 85.53(12)
O3 Pd1 N4 95.76(13)
O4 Pd1 N4 178.13(14)
O3 Pd1 N5 177.24(13)
O4 Pd1 N5 95.41(13)
N4 Pd1 N5 83.36(14)
N2 Pd2 O1 83.36(14)
N2 Pd2 N3 97.79(17)
O1 Pd2 N3 178.70(17)
N2 Pd2 N1 178.03(15)
O1 Pd2 N1 95.40(15)
N3 Pd2 N1 83.43(17)
C1 O1 Pd2 111.3(2)
C3 O3 Pd1 106.6(2)
C4 O4 Pd1 106.0(2)
C1 O5 C5 114.8(3)
C6 O6 H86 109.5
C9 N1 Pd2 108.6(3)
C9 N1 H711 110.0
Pd2 N1 H711 110.0
C9 N1 H712 110.0
Pd2 N1 H712 110.0
H711 N1 H712 108.3
C7 N2 C2 124.1(4)
C7 N2 Pd2 128.1(3)
C2 N2 Pd2 107.6(3)
C10 N3 Pd2 109.6(3)
C10 N3 H731 109.7
Pd2 N3 H731 109.7
C10 N3 H732 109.7
Pd2 N3 H732 109.7
H731 N3 H732 108.2
C11 N4 Pd1 108.4(3)
C11 N4 H741 110.0
Pd1 N4 H741 110.0
C11 N4 H742 110.0
Pd1 N4 H742 110.0
H741 N4 H742 108.4
C12 N5 Pd1 109.5(3)
C12 N5 H751 109.8
Pd1 N5 H751 109.8
C12 N5 H752 109.8
Pd1 N5 H752 109.8
H751 N5 H752 108.2
O1 C1 O5 110.7(4)
O1 C1 C2 111.9(4)
O5 C1 C2 112.3(3)
O1 C1 H1 107.2
O5 C1 H1 107.2
C2 C1 H1 107.2
N2 C2 C3 111.3(4)
N2 C2 C1 105.8(3)
C3 C2 C1 109.3(4)
N2 C2 H2 110.1
C3 C2 H2 110.1
C1 C2 H2 110.1
O3 C3 C4 107.8(3)
O3 C3 C2 111.6(3)
C4 C3 C2 112.0(4)
O3 C3 H3 108.4
C4 C3 H3 108.4
C2 C3 H3 108.4
O4 C4 C3 108.1(3)
O4 C4 C5 112.2(4)
C3 C4 C5 110.7(4)
O4 C4 H4 108.6
C3 C4 H4 108.6
C5 C4 H4 108.6
O5 C5 C4 107.2(3)
O5 C5 C6 105.8(4)
C4 C5 C6 113.5(4)
O5 C5 H5 110.0
C4 C5 H5 110.0
C6 C5 H5 110.0
O6 C6 C5 112.5(4)
O6 C6 H61 109.1
C5 C6 H61 109.1
O6 C6 H62 109.1
C5 C6 H62 109.1
H61 C6 H62 107.8
O7 C7 N2 121.7(5)
O7 C7 C8 116.7(5)
N2 C7 C8 121.7(5)
C7 C8 H81 109.5
C7 C8 H82 109.5
H81 C8 H82 109.5
C7 C8 H83 109.5
H81 C8 H83 109.5
H82 C8 H83 109.5
N1 C9 C10 107.4(4)
N1 C9 H91 110.2
C10 C9 H91 110.2
N1 C9 H92 110.2
C10 C9 H92 110.2
H91 C9 H92 108.5
N3 C10 C9 106.6(4)
N3 C10 H101 110.4
C9 C10 H101 110.4
N3 C10 H102 110.4
C9 C10 H102 110.4
H101 C10 H102 108.6
N4 C11 C12 107.7(4)
N4 C11 H111 110.2
C12 C11 H111 110.2
N4 C11 H112 110.2
C12 C11 H112 110.2
H111 C11 H112 108.5
N5 C12 C11 107.9(4)
N5 C12 H121 110.1
C11 C12 H121 110.1
N5 C12 H122 110.1
C11 C12 H122 110.1
H121 C12 H122 108.4
H911 O91 H912 104(2)
H921 O92 H922 104(2)
H931 O93 H932 104(2)
H941 O94 H942 106(3)
H951 O95 H952 103(2)
H961 O96 H962 103(3)
O912 O97 O911 120.1(10)
O97 O911 O99 107.1(9)

loop_
_geom_bond_atom_site_label_1
_geom_bond_atom_site_label_2
_geom_bond_distance
Pd1 O3 2.006(3)
Pd1 O4 2.021(3)
Pd1 N4 2.049(4)
Pd1 N5 2.052(3)
Pd2 N2 2.002(4)
Pd2 O1 2.003(3)
Pd2 N3 2.003(4)
Pd2 N1 2.065(4)
O1 C1 1.405(5)
O3 C3 1.442(5)
O4 C4 1.431(5)
O5 C1 1.434(5)
O5 C5 1.443(5)
O6 C6 1.419(5)
O6 H86 0.8400
N1 C9 1.477(6)
N1 H711 0.9200
N1 H712 0.9200
N2 C7 1.319(6)
N2 C2 1.453(5)
N3 C10 1.480(7)
N3 H731 0.9200
N3 H732 0.9200
N4 C11 1.489(6)
N4 H741 0.9200
N4 H742 0.9200
N5 C12 1.492(6)
N5 H751 0.9200
N5 H752 0.9200
C1 C2 1.535(6)
C1 H1 1.0000
C2 C3 1.519(6)
C2 H2 1.0000
C3 C4 1.514(6)
C3 H3 1.0000
C4 C5 1.519(6)
C4 H4 1.0000
C5 C6 1.520(6)
C5 H5 1.0000
C6 H61 0.9900
C6 H62 0.9900
O7 C7 1.274(7)
C7 C8 1.512(7)
C8 H81 0.9800
C8 H82 0.9800
C8 H83 0.9800
C9 C10 1.522(8)
C9 H91 0.9900
C9 H92 0.9900
C10 H101 0.9900
C10 H102 0.9900
C11 C12 1.506(6)
C11 H111 0.9900
C11 H112 0.9900
C12 H121 0.9900
C12 H122 0.9900
O91 H911 0.825(10)
O91 H912 0.828(10)
O92 H921 0.827(10)
O92 H922 0.832(10)
O93 H931 0.829(10)
O93 H932 0.829(10)
O94 H941 0.829(10)
O94 H942 0.826(10)
O95 H951 0.831(10)
O95 H952 0.832(10)
O96 H961 0.832(10)
O96 H962 0.834(10)
O97 O912 1.373(17)
O97 O911 1.676(15)
O99 O911 1.764(19)

loop_
_geom_torsion_atom_site_label_1
_geom_torsion_atom_site_label_2
_geom_torsion_atom_site_label_3
_geom_torsion_atom_site_label_4
_geom_torsion
O3 C3 C4 O4 -57.4(4)
O4 C4 C5 O5 -179.5(3)
O5 C5 C6 O6 62.3(5)
